data_1000168
loop_
_publ_author_name
'Leblanc, M'
'Ferey, G'
'de Pape, R'

_publ_section_title
;
Crystal Structure and Magnetic Properties of Ba~2~ Ni~3~ F~10~
;
_journal_coden_ASTM JSSCBI
_journal_name_full 'Journal of Solid State Chemistry'
_journal_page_first 317
_journal_page_last 324
_journal_paper_doi 10.1016/0022-4596(80)90152-8
_journal_volume 33
_journal_year 1980
_chemical_formula_structural 'Ba2 Ni3 F10'
_chemical_formula_sum 'Ba2 F10 Ni3'
_chemical_name_systematic 'Dibarium decafluorotriniccolate'
_space_group_IT_number 12
_symmetry_cell_setting monoclinic
_symmetry_Int_Tables_number 12
_symmetry_space_group_name_Hall '-C 2y'
_symmetry_space_group_name_H-M 'C 1 2/m 1'
_cell_angle_alpha 90
_cell_angle_beta 111.92(10)
_cell_angle_gamma 90
_cell_formula_units_Z 4
_cell_length_a 18.542(7)
_cell_length_b 5.958(2)
_cell_length_c 7.821(3)
_cell_volume 801.5
_exptl_crystal_density_meas 5.29(3)
_refine_ls_R_factor_all 0.047
_cod_database_code 1000168

loop_
_symmetry_equiv_pos_as_xyz
x,y,z
x,-y,z
-x,-y,-z
-x,y,-z
1/2+x,1/2+y,z
1/2+x,1/2-y,z
1/2-x,1/2-y,-z
1/2-x,1/2+y,-z

loop_
_atom_site_aniso_label
_atom_site_aniso_U_11
_atom_site_aniso_U_12
_atom_site_aniso_U_13
_atom_site_aniso_U_22
_atom_site_aniso_U_23
_atom_site_aniso_U_33
Ba1 0.0078(4) 0. 0.0021(3) 0.0036(4) 0. 0.0080(4)
Ba2 0.0087(4) 0. 0.0021(3) 0.0042(4) 0. 0.0077(4)
Ni1 0.0061(6) 0. 0.0002(5) 0.0020(7) 0. 0.0056(7)
Ni2 0.0056(7) 0. 0.0010(5) 0.0012(7) 0. 0.0057(7)
Ni3 0.0064(6) 0. 0.0016(5) 0.0017(7) 0. 0.0068(7)
F1 0.0073(23) 0.0005(20) 0.0026(18) 0.0041(25) 0.0008(19) 0.0120(23)
F2 0.0175(23) 0.0086(22) 0.0094(19) 0.0067(25) 0.0037(19) 0.0116(23)
F3 0.0134(36) 0. 0.0050(28) 0.0034(33) 0. 0.0072(33)
F4 0.0099(34) 0. 0.0006(29) 0.0251(48) 0. 0.0058(35)
F5 0.0111(36) 0. 0.0048(28) 0.0074(35) 0. 0.0074(33)
F6 0.0159(40) 0. 0.0041(30) 0.0267(50) 0. 0.0090(35)
F7 0.0116(32) 0. 0.0037(26) 0.0009(31) 0. 0.0113(34)
F8 0.0127(35) 0.0036(32) 0.0084(31) 0.0076(39) -0.0017(32) 0.0266(44)

loop_
_atom_site_label
_atom_site_type_symbol
_atom_site_symmetry_multiplicity
_atom_site_Wyckoff_symbol
_atom_site_fract_x
_atom_site_fract_y
_atom_site_fract_z
_atom_site_occupancy
_atom_site_attached_hydrogens
_atom_site_calc_flag
Ba1 Ba2+ 4 i 0.1140(1) 0. 0.2206(1) 1. 0 d
Ba2 Ba2+ 4 i 0.2165(1) 0. 0.8141(1) 1. 0 d
Ni1 Ni2+ 4 i 0.4252(1) 0. 0.0397(2) 1. 0 d
Ni2 Ni2+ 4 i 0.3221(1) 0. 0.4829(2) 1. 0 d
Ni3 Ni2+ 4 h 0. 0.7527(3) 0.5 1. 0 d
F1 F1- 8 j 0.1114(3) 0.2421(9) 0.5263(7) 1. 0 d
F2 F1- 8 j 0.3505(4) 0.2379(9) 0.0257(8) 1. 0 d
F3 F1- 4 i 0.4783(5) 0. 0.3157(10) 1. 0 d
F4 F1- 4 i 0.3667(5) 0. 0.7549(10) 1. 0 d
F5 F1- 4 i 0.0185(4) 0. 0.6829(10) 1. 0 d
F6 F1- 4 i 0.2633(6) 0. 0.2177(12) 1. 0 d
F7 F1- 4 g 0. 0.2770(13) 0. 1. 0 d
F8 F1- 4 e 0.25 0.25 0.5 1. 0 d

loop_
_atom_type_symbol
_atom_type_oxidation_number
Ba2+ 2.000
Ni2+ 2.000
F1- -1.000
